data_4130236
loop_
_publ_author_name
'Zhang, Lei'
'Hou, Guohua'
'Zi, Guofu'
'Ding, Wanjian'
'Walter, Marc D.'

_publ_section_title
;
 Influence of the 5f Orbitals on the Bonding and Reactivity in
 Organoactinides: Experimental and Computational Studies on a Uranium
 Metallacyclopropene.
;
_journal_issue 15
_journal_name_full 'Journal of the American Chemical Society'
_journal_page_first 5130
_journal_page_last 5142
_journal_paper_doi 10.1021/jacs.6b01391
_journal_volume 138
_journal_year 2016
_chemical_formula_moiety 'C46 H52 N2 U'
_chemical_formula_sum 'C46 H52 N2 U'
_chemical_formula_weight 870.92
_space_group_crystal_system triclinic
_space_group_IT_number 2
_space_group_name_Hall '-P 1'
_space_group_name_H-M_alt 'P -1'
_atom_sites_solution_hydrogens geom
_audit_creation_method SHELXL-2014/7
_cell_angle_alpha 91.041(6)
_cell_angle_beta 93.523(5)
_cell_angle_gamma 106.663(5)
_cell_formula_units_Z 2
_cell_length_a 10.067(3)
_cell_length_b 13.204(4)
_cell_length_c 15.629(5)
_cell_measurement_reflns_used 4548
_cell_measurement_temperature 100(2)
_cell_measurement_theta_max 26.30
_cell_measurement_theta_min 2.41
_cell_volume 1985.1(11)
_computing_cell_refinement 'Bruker SAINT'
_computing_data_collection 'Bruker APEX2'
_computing_data_reduction 'Bruker SAINT'
_computing_molecular_graphics 'Bruker SHELXTL'
_computing_publication_material 'Bruker SHELXTL'
_computing_structure_refinement 'SHELXL-2014/7 (Sheldrick, 2014)'
_computing_structure_solution 'SHELXS-97 (Sheldrick 2008)'
_diffrn_ambient_temperature 100(2)
_diffrn_measured_fraction_theta_full 0.996
_diffrn_measured_fraction_theta_max 0.989
_diffrn_measurement_device_type 'Bruker APEX-II CCD'
_diffrn_measurement_method '\f and \w scans'
_diffrn_radiation_type MoK\a
_diffrn_radiation_wavelength 0.71073
_diffrn_reflns_av_R_equivalents 0.0328
_diffrn_reflns_av_unetI/netI 0.0703
_diffrn_reflns_Laue_measured_fraction_full 0.996
_diffrn_reflns_Laue_measured_fraction_max 0.989
_diffrn_reflns_limit_h_max 13
_diffrn_reflns_limit_h_min -12
_diffrn_reflns_limit_k_max 9
_diffrn_reflns_limit_k_min -17
_diffrn_reflns_limit_l_max 20
_diffrn_reflns_limit_l_min -20
_diffrn_reflns_number 13603
_diffrn_reflns_point_group_measured_fraction_full 0.996
_diffrn_reflns_point_group_measured_fraction_max 0.989
_diffrn_reflns_theta_full 25.242
_diffrn_reflns_theta_max 27.615
_diffrn_reflns_theta_min 1.611
_exptl_absorpt_coefficient_mu 4.121
_exptl_absorpt_correction_T_max 0.75
_exptl_absorpt_correction_T_min 0.62
_exptl_absorpt_correction_type multi-scan
_exptl_absorpt_process_details SADABS
_exptl_crystal_colour purple
_exptl_crystal_density_diffrn 1.457
_exptl_crystal_description block
_exptl_crystal_F_000 868
_exptl_crystal_size_max 0.100
_exptl_crystal_size_mid 0.100
_exptl_crystal_size_min 0.080
_refine_diff_density_max 1.064
_refine_diff_density_min -1.366
_refine_diff_density_rms 0.157
_refine_ls_extinction_method none
_refine_ls_goodness_of_fit_ref 1.017
_refine_ls_hydrogen_treatment constr
_refine_ls_matrix_type full
_refine_ls_number_parameters 452
_refine_ls_number_reflns 9128
_refine_ls_number_restraints 0
_refine_ls_restrained_S_all 1.017
_refine_ls_R_factor_all 0.0476
_refine_ls_R_factor_gt 0.0365
_refine_ls_shift/su_max 0.001
_refine_ls_shift/su_mean 0.000
_refine_ls_structure_factor_coef Fsqd
_refine_ls_weighting_details 'w=1/[\s^2^(Fo^2^)+(0.0283P)^2^] where P=(Fo^2^+2Fc^2^)/3'
_refine_ls_weighting_scheme calc
_refine_ls_wR_factor_gt 0.0716
_refine_ls_wR_factor_ref 0.0759
_reflns_Friedel_coverage 0.000
_reflns_number_gt 7851
_reflns_number_total 9128
_reflns_threshold_expression 'I > 2\s(I)'
_cod_data_source_file ja6b01391_si_003.cif
_cod_data_source_block compound7
_cod_database_code 4130236
_shelx_shelxl_version_number 2014/7
_shelx_space_group_comment
; 
The symmetry employed for this shelxl refinement is uniquely defined 
by the following loop, which should always be used as a source of 
symmetry information in preference to the above space-group names. 
They are only intended as comments. 
;
_shelx_estimated_absorpt_t_min 0.683
_shelx_estimated_absorpt_t_max 0.734

loop_
_space_group_symop_operation_xyz
'x, y, z'
'-x, -y, -z'

loop_
_atom_site_label
_atom_site_type_symbol
_atom_site_fract_x
_atom_site_fract_y
_atom_site_fract_z
_atom_site_U_iso_or_equiv
_atom_site_adp_type
_atom_site_occupancy
_atom_site_site_symmetry_order
_atom_site_calc_flag
_atom_site_refinement_flags_posn
_atom_site_refinement_flags_adp
C1 C 0.6998(5) 0.3015(3) 0.1157(3) 0.0163(9) Uani 1 1 d . .
C2 C 0.6052(5) 0.3627(3) 0.1148(3) 0.0164(9) Uani 1 1 d . .
C3 C 0.6596(5) 0.4491(3) 0.1740(3) 0.0155(9) Uani 1 1 d . .
C4 C 0.7899(4) 0.4429(3) 0.2100(3) 0.0141(9) Uani 1 1 d . .
C5 C 0.8141(5) 0.3519(3) 0.1727(3) 0.0148(9) Uani 1 1 d . .
C6 C 0.6900(6) 0.2074(4) 0.0569(3) 0.0263(11) Uani 1 1 d . .
H6A H 0.7341 0.2317 0.0039 0.039 Uiso 1 1 calc R U
H6B H 0.5921 0.1686 0.0433 0.039 Uiso 1 1 calc R U
H6C H 0.7375 0.1607 0.0854 0.039 Uiso 1 1 calc R U
C7 C 0.4851(5) 0.3527(4) 0.0500(3) 0.0283(12) Uani 1 1 d . .
H7A H 0.5172 0.3969 0.0013 0.042 Uiso 1 1 calc R U
H7B H 0.4127 0.3761 0.0766 0.042 Uiso 1 1 calc R U
H7C H 0.4472 0.2787 0.0298 0.042 Uiso 1 1 calc R U
C8 C 0.6026(5) 0.5421(4) 0.1811(3) 0.0236(11) Uani 1 1 d . .
H8A H 0.6233 0.5848 0.1303 0.035 Uiso 1 1 calc R U
H8B H 0.6456 0.5854 0.2326 0.035 Uiso 1 1 calc R U
H8C H 0.5017 0.5169 0.1850 0.035 Uiso 1 1 calc R U
C9 C 0.8930(5) 0.5266(4) 0.2665(3) 0.0233(11) Uani 1 1 d . .
H9A H 0.8631 0.5228 0.3252 0.035 Uiso 1 1 calc R U
H9B H 0.8982 0.5966 0.2446 0.035 Uiso 1 1 calc R U
H9C H 0.9848 0.5148 0.2665 0.035 Uiso 1 1 calc R U
C10 C 0.9495(5) 0.3240(4) 0.1784(3) 0.0227(11) Uani 1 1 d . .
H10A H 0.9416 0.2640 0.2157 0.034 Uiso 1 1 calc R U
H10B H 1.0243 0.3850 0.2021 0.034 Uiso 1 1 calc R U
H10C H 0.9705 0.3048 0.1209 0.034 Uiso 1 1 calc R U
C11 C 0.4021(4) 0.3497(4) 0.3572(3) 0.0180(10) Uani 1 1 d . .
C12 C 0.5346(5) 0.4101(3) 0.3954(3) 0.0168(9) Uani 1 1 d . .
C13 C 0.5903(5) 0.3400(4) 0.4443(3) 0.0184(10) Uani 1 1 d . .
C14 C 0.4951(5) 0.2377(4) 0.4357(3) 0.0180(10) Uani 1 1 d . .
C15 C 0.3780(5) 0.2437(4) 0.3829(3) 0.0174(10) Uani 1 1 d . .
C16 C 0.3009(5) 0.3937(4) 0.3056(3) 0.0244(11) Uani 1 1 d . .
H16A H 0.3260 0.4003 0.2460 0.037 Uiso 1 1 calc R U
H16B H 0.3043 0.4634 0.3298 0.037 Uiso 1 1 calc R U
H16C H 0.2066 0.3458 0.3076 0.037 Uiso 1 1 calc R U
C17 C 0.5927(5) 0.5298(4) 0.3996(3) 0.0247(11) Uani 1 1 d . .
H17A H 0.5925 0.5564 0.4586 0.037 Uiso 1 1 calc R U
H17B H 0.5351 0.5605 0.3613 0.037 Uiso 1 1 calc R U
H17C H 0.6882 0.5498 0.3818 0.037 Uiso 1 1 calc R U
C18 C 0.7136(5) 0.3758(4) 0.5092(3) 0.0294(12) Uani 1 1 d . .
H18A H 0.7866 0.4321 0.4854 0.044 Uiso 1 1 calc R U
H18B H 0.7495 0.3159 0.5227 0.044 Uiso 1 1 calc R U
H18C H 0.6848 0.4027 0.5617 0.044 Uiso 1 1 calc R U
C19 C 0.5055(5) 0.1416(4) 0.4824(3) 0.0294(12) Uani 1 1 d . .
H19A H 0.4651 0.1408 0.5379 0.044 Uiso 1 1 calc R U
H19B H 0.6034 0.1436 0.4915 0.044 Uiso 1 1 calc R U
H19C H 0.4547 0.0778 0.4482 0.044 Uiso 1 1 calc R U
C20 C 0.2455(5) 0.1552(4) 0.3696(3) 0.0257(11) Uani 1 1 d . .
H20A H 0.2609 0.0986 0.3337 0.039 Uiso 1 1 calc R U
H20B H 0.1733 0.1817 0.3412 0.039 Uiso 1 1 calc R U
H20C H 0.2158 0.1276 0.4252 0.039 Uiso 1 1 calc R U
C21 C 0.3744(4) 0.1008(3) 0.1568(3) 0.0126(9) Uani 1 1 d . .
C22 C 0.3444(4) 0.0349(4) 0.0822(3) 0.0171(10) Uani 1 1 d . .
H22 H 0.3934 -0.0159 0.0743 0.021 Uiso 1 1 calc R U
C23 C 0.2433(5) 0.0432(4) 0.0195(3) 0.0234(11) Uani 1 1 d . .
H23 H 0.2245 -0.0023 -0.0304 0.028 Uiso 1 1 calc R U
C24 C 0.1702(5) 0.1162(4) 0.0286(3) 0.0259(11) Uani 1 1 d . .
H24 H 0.1022 0.1215 -0.0146 0.031 Uiso 1 1 calc R U
C25 C 0.1977(5) 0.1817(4) 0.1022(3) 0.0210(10) Uani 1 1 d . .
H25 H 0.1481 0.2323 0.1095 0.025 Uiso 1 1 calc R U
C26 C 0.2967(4) 0.1736(3) 0.1646(3) 0.0145(9) Uani 1 1 d . .
H26 H 0.3132 0.2187 0.2146 0.017 Uiso 1 1 calc R U
C27 C 0.5449(4) 0.0188(3) 0.2193(3) 0.0121(9) Uani 1 1 d . .
H27 H 0.5934 0.0227 0.1650 0.014 Uiso 1 1 calc R U
C28 C 0.6555(4) 0.0378(3) 0.2967(3) 0.0127(9) Uani 1 1 d . .
H28 H 0.6071 0.0092 0.3489 0.015 Uiso 1 1 calc R U
C29 C 0.4463(4) -0.0926(3) 0.2246(3) 0.0148(9) Uani 1 1 d . .
C30 C 0.4667(5) -0.1754(3) 0.1753(3) 0.0172(9) Uani 1 1 d . .
H30 H 0.5351 -0.1612 0.1344 0.021 Uiso 1 1 calc R U
C31 C 0.3865(5) -0.2791(4) 0.1863(3) 0.0234(11) Uani 1 1 d . .
H31 H 0.4013 -0.3357 0.1534 0.028 Uiso 1 1 calc R U
C32 C 0.2855(5) -0.2997(4) 0.2449(3) 0.0268(12) Uani 1 1 d . .
H32 H 0.2321 -0.3704 0.2530 0.032 Uiso 1 1 calc R U
C33 C 0.2620(5) -0.2173(4) 0.2920(3) 0.0231(10) Uani 1 1 d . .
H33 H 0.1908 -0.2312 0.3310 0.028 Uiso 1 1 calc R U
C34 C 0.3429(5) -0.1146(4) 0.2818(3) 0.0180(10) Uani 1 1 d . .
H34 H 0.3272 -0.0584 0.3146 0.022 Uiso 1 1 calc R U
C35 C 0.7586(4) -0.0238(3) 0.2789(3) 0.0134(9) Uani 1 1 d . .
C36 C 0.8709(4) 0.0177(4) 0.2289(3) 0.0181(10) Uani 1 1 d . .
H36 H 0.8865 0.0873 0.2086 0.022 Uiso 1 1 calc R U
C37 C 0.9603(5) -0.0409(4) 0.2083(3) 0.0244(11) Uani 1 1 d . .
H37 H 1.0364 -0.0114 0.1746 0.029 Uiso 1 1 calc R U
C38 C 0.9373(5) -0.1421(4) 0.2374(3) 0.0262(12) Uani 1 1 d . .
H38 H 0.9974 -0.1828 0.2233 0.031 Uiso 1 1 calc R U
C39 C 0.8262(5) -0.1847(4) 0.2873(3) 0.0257(11) Uani 1 1 d . .
H39 H 0.8108 -0.2543 0.3073 0.031 Uiso 1 1 calc R U
C40 C 0.7381(5) -0.1255(3) 0.3078(3) 0.0185(10) Uani 1 1 d . .
H40 H 0.6627 -0.1550 0.3421 0.022 Uiso 1 1 calc R U
C41 C 0.8218(4) 0.1838(3) 0.3779(3) 0.0138(9) Uani 1 1 d . .
C42 C 0.9020(5) 0.2902(4) 0.3831(3) 0.0191(10) Uani 1 1 d . .
H42 H 0.8868 0.3366 0.3404 0.023 Uiso 1 1 calc R U
C43 C 1.0033(5) 0.3289(4) 0.4497(3) 0.0256(11) Uani 1 1 d . .
H43 H 1.0552 0.4015 0.4523 0.031 Uiso 1 1 calc R U
C44 C 1.0290(5) 0.2628(4) 0.5118(3) 0.0275(12) Uani 1 1 d . .
H44 H 1.0989 0.2892 0.5569 0.033 Uiso 1 1 calc R U
C45 C 0.9522(5) 0.1582(4) 0.5077(3) 0.0236(11) Uani 1 1 d . .
H45 H 0.9694 0.1124 0.5505 0.028 Uiso 1 1 calc R U
C46 C 0.8503(5) 0.1182(4) 0.4424(3) 0.0183(10) Uani 1 1 d . .
H46 H 0.7987 0.0455 0.4410 0.022 Uiso 1 1 calc R U
N1 N 0.7172(3) 0.1522(3) 0.3108(2) 0.0132(7) Uani 1 1 d . .
N2 N 0.4777(3) 0.1041(3) 0.2217(2) 0.0117(7) Uani 1 1 d . .
U1 U 0.59537(2) 0.27001(2) 0.27529(2) 0.01069(5) Uani 1 1 d . .

loop_
_atom_site_aniso_label
_atom_site_aniso_U_11
_atom_site_aniso_U_22
_atom_site_aniso_U_33
_atom_site_aniso_U_23
_atom_site_aniso_U_13
_atom_site_aniso_U_12
C1 0.024(2) 0.013(2) 0.012(2) 0.0010(17) 0.0076(18) 0.0032(19)
C2 0.018(2) 0.017(2) 0.013(2) 0.0041(17) 0.0040(18) 0.0036(19)
C3 0.019(2) 0.013(2) 0.014(2) 0.0012(17) 0.0032(18) 0.0029(18)
C4 0.015(2) 0.014(2) 0.012(2) -0.0006(17) 0.0033(17) 0.0009(18)
C5 0.020(2) 0.013(2) 0.014(2) 0.0049(17) 0.0073(18) 0.0079(18)
C6 0.041(3) 0.024(3) 0.014(2) -0.0021(19) 0.007(2) 0.008(2)
C7 0.023(3) 0.033(3) 0.025(3) 0.007(2) -0.008(2) 0.004(2)
C8 0.028(3) 0.024(3) 0.027(3) 0.008(2) 0.006(2) 0.019(2)
C9 0.022(3) 0.022(3) 0.020(2) -0.002(2) -0.001(2) -0.002(2)
C10 0.018(2) 0.027(3) 0.029(3) 0.009(2) 0.013(2) 0.013(2)
C11 0.014(2) 0.023(3) 0.018(2) -0.0068(19) 0.0038(18) 0.0065(19)
C12 0.021(2) 0.015(2) 0.014(2) -0.0042(17) 0.0078(18) 0.0030(19)
C13 0.018(2) 0.023(3) 0.015(2) -0.0062(19) 0.0024(18) 0.006(2)
C14 0.023(2) 0.019(2) 0.012(2) 0.0006(18) 0.0093(18) 0.005(2)
C15 0.016(2) 0.018(2) 0.019(2) -0.0052(18) 0.0081(18) 0.0052(19)
C16 0.020(2) 0.031(3) 0.027(3) -0.004(2) 0.005(2) 0.014(2)
C17 0.028(3) 0.019(3) 0.025(3) -0.006(2) 0.011(2) 0.000(2)
C18 0.023(3) 0.040(3) 0.022(3) -0.016(2) 0.002(2) 0.005(2)
C19 0.034(3) 0.034(3) 0.025(3) 0.003(2) 0.012(2) 0.015(2)
C20 0.019(2) 0.021(3) 0.035(3) -0.005(2) 0.013(2) 0.000(2)
C21 0.009(2) 0.012(2) 0.014(2) -0.0027(17) -0.0039(16) 0.0002(17)
C22 0.015(2) 0.022(2) 0.016(2) -0.0053(18) -0.0012(18) 0.0091(19)
C23 0.027(3) 0.024(3) 0.019(2) -0.012(2) -0.006(2) 0.009(2)
C24 0.023(3) 0.032(3) 0.024(3) -0.003(2) -0.011(2) 0.012(2)
C25 0.019(2) 0.022(3) 0.025(3) -0.004(2) -0.004(2) 0.014(2)
C26 0.014(2) 0.014(2) 0.015(2) -0.0045(17) -0.0005(17) 0.0038(18)
C27 0.011(2) 0.009(2) 0.017(2) -0.0016(16) 0.0004(17) 0.0031(17)
C28 0.011(2) 0.013(2) 0.013(2) -0.0006(16) -0.0011(16) 0.0017(17)
C29 0.012(2) 0.013(2) 0.017(2) -0.0029(17) -0.0047(17) 0.0034(18)
C30 0.014(2) 0.014(2) 0.022(2) -0.0034(18) -0.0035(18) 0.0027(18)
C31 0.021(3) 0.015(2) 0.034(3) -0.007(2) -0.010(2) 0.008(2)
C32 0.019(3) 0.014(2) 0.042(3) 0.009(2) -0.010(2) -0.002(2)
C33 0.016(2) 0.022(3) 0.030(3) 0.006(2) -0.001(2) 0.004(2)
C34 0.017(2) 0.017(2) 0.018(2) 0.0009(18) -0.0032(18) 0.0033(19)
C35 0.016(2) 0.012(2) 0.012(2) -0.0034(17) -0.0074(17) 0.0064(18)
C36 0.016(2) 0.013(2) 0.025(2) 0.0003(18) -0.0010(19) 0.0044(18)
C37 0.015(2) 0.026(3) 0.032(3) -0.008(2) 0.000(2) 0.007(2)
C38 0.028(3) 0.023(3) 0.032(3) -0.013(2) -0.012(2) 0.017(2)
C39 0.029(3) 0.016(2) 0.034(3) -0.001(2) -0.010(2) 0.011(2)
C40 0.022(2) 0.015(2) 0.017(2) -0.0009(18) -0.0013(19) 0.0039(19)
C41 0.010(2) 0.017(2) 0.013(2) -0.0052(17) 0.0014(17) 0.0021(17)
C42 0.022(2) 0.018(2) 0.017(2) -0.0006(18) 0.0018(19) 0.006(2)
C43 0.021(3) 0.024(3) 0.026(3) -0.007(2) 0.002(2) -0.002(2)
C44 0.019(3) 0.036(3) 0.025(3) -0.010(2) -0.009(2) 0.005(2)
C45 0.021(3) 0.031(3) 0.019(2) 0.001(2) -0.004(2) 0.009(2)
C46 0.016(2) 0.018(2) 0.020(2) -0.0021(18) 0.0005(18) 0.0033(19)
N1 0.0106(18) 0.0153(19) 0.0127(18) -0.0025(14) -0.0004(14) 0.0023(15)
N2 0.0098(17) 0.0111(18) 0.0143(18) -0.0032(14) -0.0008(14) 0.0037(14)
U1 0.00997(8) 0.01034(8) 0.01168(8) -0.00251(5) 0.00225(5) 0.00265(6)

loop_
_atom_type_symbol
_atom_type_description
_atom_type_scat_dispersion_real
_atom_type_scat_dispersion_imag
_atom_type_scat_source
C C 0.0033 0.0016 'International Tables Vol C Tables 4.2.6.8 and 6.1.1.4'
H H 0.0000 0.0000 'International Tables Vol C Tables 4.2.6.8 and 6.1.1.4'
N N 0.0061 0.0033 'International Tables Vol C Tables 4.2.6.8 and 6.1.1.4'
U U -9.6767 9.6646 'International Tables Vol C Tables 4.2.6.8 and 6.1.1.4'

loop_
_geom_angle_atom_site_label_1
_geom_angle_atom_site_label_2
_geom_angle_atom_site_label_3
_geom_angle
C5 C1 C2 108.1(4)
C5 C1 C6 125.4(4)
C2 C1 C6 126.0(4)
C5 C1 U1 76.1(2)
C2 C1 U1 77.2(2)
C6 C1 U1 119.6(3)
C1 C2 C3 107.9(4)
C1 C2 C7 126.3(4)
C3 C2 C7 124.6(4)
C1 C2 U1 73.4(2)
C3 C2 U1 75.6(3)
C7 C2 U1 126.8(3)
C2 C3 C4 108.1(4)
C2 C3 C8 124.1(4)
C4 C3 C8 126.5(4)
C2 C3 U1 75.2(3)
C4 C3 U1 75.0(3)
C8 C3 U1 126.2(3)
C5 C4 C3 107.3(4)
C5 C4 C9 126.0(4)
C3 C4 C9 126.0(4)
C5 C4 U1 74.4(2)
C3 C4 U1 75.7(3)
C9 C4 U1 122.9(3)
C1 C5 C4 108.6(4)
C1 C5 C10 124.1(4)
C4 C5 C10 126.3(4)
C1 C5 U1 74.5(2)
C4 C5 U1 76.3(2)
C10 C5 U1 124.6(3)
C1 C6 H6A 109.5
C1 C6 H6B 109.5
H6A C6 H6B 109.5
C1 C6 H6C 109.5
H6A C6 H6C 109.5
H6B C6 H6C 109.5
C2 C7 H7A 109.5
C2 C7 H7B 109.5
H7A C7 H7B 109.5
C2 C7 H7C 109.5
H7A C7 H7C 109.5
H7B C7 H7C 109.5
C3 C8 H8A 109.5
C3 C8 H8B 109.5
H8A C8 H8B 109.5
C3 C8 H8C 109.5
H8A C8 H8C 109.5
H8B C8 H8C 109.5
C4 C9 H9A 109.5
C4 C9 H9B 109.5
H9A C9 H9B 109.5
C4 C9 H9C 109.5
H9A C9 H9C 109.5
H9B C9 H9C 109.5
C5 C10 H10A 109.5
C5 C10 H10B 109.5
H10A C10 H10B 109.5
C5 C10 H10C 109.5
H10A C10 H10C 109.5
H10B C10 H10C 109.5
C15 C11 C12 107.9(4)
C15 C11 C16 126.3(4)
C12 C11 C16 125.6(4)
C15 C11 U1 74.0(2)
C12 C11 U1 75.5(2)
C16 C11 U1 120.8(3)
C13 C12 C11 107.3(4)
C13 C12 C17 124.8(4)
C11 C12 C17 126.7(4)
C13 C12 U1 74.0(2)
C11 C12 U1 75.1(2)
C17 C12 U1 126.2(3)
C14 C13 C12 108.5(4)
C14 C13 C18 126.1(4)
C12 C13 C18 124.0(4)
C14 C13 U1 73.8(2)
C12 C13 U1 76.7(2)
C18 C13 U1 126.2(3)
C13 C14 C15 108.0(4)
C13 C14 C19 126.6(4)
C15 C14 C19 124.9(4)
C13 C14 U1 76.7(3)
C15 C14 U1 76.5(2)
C19 C14 U1 119.0(3)
C14 C15 C11 108.2(4)
C14 C15 C20 123.9(4)
C11 C15 C20 127.3(4)
C14 C15 U1 73.9(2)
C11 C15 U1 76.6(3)
C20 C15 U1 122.6(3)
C11 C16 H16A 109.5
C11 C16 H16B 109.5
H16A C16 H16B 109.5
C11 C16 H16C 109.5
H16A C16 H16C 109.5
H16B C16 H16C 109.5
C12 C17 H17A 109.5
C12 C17 H17B 109.5
H17A C17 H17B 109.5
C12 C17 H17C 109.5
H17A C17 H17C 109.5
H17B C17 H17C 109.5
C13 C18 H18A 109.5
C13 C18 H18B 109.5
H18A C18 H18B 109.5
C13 C18 H18C 109.5
H18A C18 H18C 109.5
H18B C18 H18C 109.5
C14 C19 H19A 109.5
C14 C19 H19B 109.5
H19A C19 H19B 109.5
C14 C19 H19C 109.5
H19A C19 H19C 109.5
H19B C19 H19C 109.5
C15 C20 H20A 109.5
C15 C20 H20B 109.5
H20A C20 H20B 109.5
C15 C20 H20C 109.5
H20A C20 H20C 109.5
H20B C20 H20C 109.5
N2 C21 C22 126.2(4)
N2 C21 C26 117.2(3)
C22 C21 C26 116.5(4)
C23 C22 C21 120.8(4)
C23 C22 H22 119.6
C21 C22 H22 119.6
C24 C23 C22 121.2(4)
C24 C23 H23 119.4
C22 C23 H23 119.4
C23 C24 C25 118.9(4)
C23 C24 H24 120.6
C25 C24 H24 120.6
C26 C25 C24 120.2(4)
C26 C25 H25 119.9
C24 C25 H25 119.9
C25 C26 C21 122.3(4)
C25 C26 H26 118.8
C21 C26 H26 118.8
N2 C27 C29 114.8(3)
N2 C27 C28 108.2(3)
C29 C27 C28 108.0(3)
N2 C27 H27 108.6
C29 C27 H27 108.6
C28 C27 H27 108.6
N1 C28 C35 114.9(3)
N1 C28 C27 108.2(3)
C35 C28 C27 108.6(3)
N1 C28 H28 108.3
C35 C28 H28 108.3
C27 C28 H28 108.3
C34 C29 C30 119.1(4)
C34 C29 C27 121.3(4)
C30 C29 C27 119.5(4)
C31 C30 C29 119.9(4)
C31 C30 H30 120.1
C29 C30 H30 120.1
C32 C31 C30 120.1(4)
C32 C31 H31 120.0
C30 C31 H31 120.0
C31 C32 C33 120.2(4)
C31 C32 H32 119.9
C33 C32 H32 119.9
C34 C33 C32 119.6(5)
C34 C33 H33 120.2
C32 C33 H33 120.2
C33 C34 C29 121.1(4)
C33 C34 H34 119.5
C29 C34 H34 119.5
C40 C35 C36 118.3(4)
C40 C35 C28 120.4(4)
C36 C35 C28 121.3(4)
C37 C36 C35 121.3(4)
C37 C36 H36 119.3
C35 C36 H36 119.3
C38 C37 C36 119.4(5)
C38 C37 H37 120.3
C36 C37 H37 120.3
C37 C38 C39 120.2(4)
C37 C38 H38 119.9
C39 C38 H38 119.9
C40 C39 C38 120.0(5)
C40 C39 H39 120.0
C38 C39 H39 120.0
C39 C40 C35 120.8(5)
C39 C40 H40 119.6
C35 C40 H40 119.6
C42 C41 N1 117.6(4)
C42 C41 C46 116.9(4)
N1 C41 C46 125.5(4)
C43 C42 C41 121.2(4)
C43 C42 H42 119.4
C41 C42 H42 119.4
C44 C43 C42 120.6(5)
C44 C43 H43 119.7
C42 C43 H43 119.7
C45 C44 C43 119.1(4)
C45 C44 H44 120.4
C43 C44 H44 120.4
C44 C45 C46 121.2(5)
C44 C45 H45 119.4
C46 C45 H45 119.4
C45 C46 C41 120.9(4)
C45 C46 H46 119.5
C41 C46 H46 119.5
C41 N1 C28 115.8(3)
C41 N1 U1 116.9(3)
C28 N1 U1 121.7(2)
C21 N2 C27 116.8(3)
C21 N2 U1 114.8(3)
C27 N2 U1 121.4(2)
N2 U1 N1 69.57(12)
N2 U1 C14 94.78(13)
N1 U1 C14 86.02(13)
N2 U1 C1 85.32(13)
N1 U1 C1 93.11(13)
C14 U1 C1 179.02(14)
N2 U1 C5 107.73(12)
N1 U1 C5 83.52(13)
C14 U1 C5 149.88(13)
C1 U1 C5 29.41(12)
N2 U1 C15 85.28(12)
N1 U1 C15 108.80(13)
C14 U1 C15 29.66(13)
C1 U1 C15 151.30(14)
C5 U1 C15 164.89(12)
N2 U1 C13 124.21(13)
N1 U1 C13 94.59(12)
C14 U1 C13 29.52(13)
C1 U1 C13 150.29(13)
C5 U1 C13 123.69(13)
C15 U1 C13 48.51(13)
N2 U1 C4 133.86(12)
N1 U1 C4 105.18(13)
C14 U1 C4 131.20(12)
C1 U1 C4 48.63(12)
C5 U1 C4 29.37(12)
C15 U1 C4 135.62(12)
C13 U1 C4 101.68(13)
N2 U1 C2 94.26(13)
N1 U1 C2 122.48(12)
C14 U1 C2 151.46(13)
C1 U1 C2 29.43(12)
C5 U1 C2 48.25(13)
C15 U1 C2 124.96(13)
C13 U1 C2 135.12(13)
C4 U1 C2 48.32(12)
N2 U1 C3 123.21(12)
N1 U1 C3 131.54(13)
C14 U1 C3 132.02(13)
C1 U1 C3 48.47(12)
C5 U1 C3 48.25(12)
C15 U1 C3 118.26(13)
C13 U1 C3 107.51(13)
C4 U1 C3 29.33(12)
C2 U1 C3 29.17(12)
N2 U1 C11 106.91(12)
N1 U1 C11 134.65(13)
C14 U1 C11 48.69(14)
C1 U1 C11 132.20(13)
C5 U1 C11 135.79(13)
C15 U1 C11 29.33(13)
C13 U1 C11 48.37(13)
C4 U1 C11 107.23(13)
C2 U1 C11 102.77(13)
C3 U1 C11 89.53(13)
N2 U1 C12 133.51(13)
N1 U1 C12 123.65(13)
C14 U1 C12 48.72(13)
C1 U1 C12 131.70(13)
C5 U1 C12 117.56(13)
C15 U1 C12 48.48(13)
C13 U1 C12 29.36(13)
C4 U1 C12 88.83(12)
C2 U1 C12 107.66(13)
C3 U1 C12 83.35(13)
C11 U1 C12 29.34(12)

loop_
_geom_bond_atom_site_label_1
_geom_bond_atom_site_label_2
_geom_bond_distance
C1 C5 1.405(6)
C1 C2 1.414(6)
C1 C6 1.509(6)
C1 U1 2.758(4)
C2 C3 1.414(6)
C2 C7 1.502(6)
C2 U1 2.806(4)
C3 C4 1.421(6)
C3 C8 1.501(6)
C3 U1 2.811(4)
C4 C5 1.415(6)
C4 C9 1.508(6)
C4 U1 2.802(4)
C5 C10 1.508(6)
C5 U1 2.778(4)
C6 H6A 0.9800
C6 H6B 0.9800
C6 H6C 0.9800
C7 H7A 0.9800
C7 H7B 0.9800
C7 H7C 0.9800
C8 H8A 0.9800
C8 H8B 0.9800
C8 H8C 0.9800
C9 H9A 0.9800
C9 H9B 0.9800
C9 H9C 0.9800
C10 H10A 0.9800
C10 H10B 0.9800
C10 H10C 0.9800
C11 C15 1.420(7)
C11 C12 1.430(6)
C11 C16 1.511(6)
C11 U1 2.821(4)
C12 C13 1.424(6)
C12 C17 1.518(6)
C12 U1 2.826(4)
C13 C14 1.413(6)
C13 C18 1.511(6)
C13 U1 2.791(4)
C14 C15 1.419(6)
C14 C19 1.500(7)
C14 U1 2.755(4)
C15 C20 1.500(6)
C15 U1 2.788(4)
C16 H16A 0.9800
C16 H16B 0.9800
C16 H16C 0.9800
C17 H17A 0.9800
C17 H17B 0.9800
C17 H17C 0.9800
C18 H18A 0.9800
C18 H18B 0.9800
C18 H18C 0.9800
C19 H19A 0.9800
C19 H19B 0.9800
C19 H19C 0.9800
C20 H20A 0.9800
C20 H20B 0.9800
C20 H20C 0.9800
C21 N2 1.398(5)
C21 C22 1.406(5)
C21 C26 1.410(6)
C22 C23 1.398(6)
C22 H22 0.9500
C23 C24 1.380(6)
C23 H23 0.9500
C24 C25 1.392(6)
C24 H24 0.9500
C25 C26 1.379(6)
C25 H25 0.9500
C26 H26 0.9500
C27 N2 1.472(5)
C27 C29 1.527(6)
C27 C28 1.559(5)
C27 H27 1.0000
C28 N1 1.466(5)
C28 C35 1.526(6)
C28 H28 1.0000
C29 C34 1.385(6)
C29 C30 1.397(6)
C30 C31 1.396(6)
C30 H30 0.9500
C31 C32 1.383(7)
C31 H31 0.9500
C32 C33 1.386(7)
C32 H32 0.9500
C33 C34 1.384(6)
C33 H33 0.9500
C34 H34 0.9500
C35 C40 1.388(6)
C35 C36 1.399(6)
C36 C37 1.391(6)
C36 H36 0.9500
C37 C38 1.380(7)
C37 H37 0.9500
C38 C39 1.392(7)
C38 H38 0.9500
C39 C40 1.387(6)
C39 H39 0.9500
C40 H40 0.9500
C41 C42 1.403(6)
C41 N1 1.407(5)
C41 C46 1.409(6)
C42 C43 1.391(6)
C42 H42 0.9500
C43 C44 1.379(7)
C43 H43 0.9500
C44 C45 1.374(7)
C44 H44 0.9500
C45 C46 1.384(6)
C45 H45 0.9500
C46 H46 0.9500
N1 U1 2.296(3)
N2 U1 2.287(3)
